data_7006350
loop_
_publ_author_name
'Kovacs, Michael S.'
'Monga, Vishakha'
'Patrick, Brian O.'
'Orvig, Chris'

_publ_section_title
;
 Lanthanide(III) and group 13 metal ion complexes of tripodal amino
 phosphinate ligands.
;
_journal_issue 1
_journal_name_full 'Dalton transactions (Cambridge, England : 2003)'
_journal_page_first 31
_journal_page_last 38
_journal_paper_doi 10.1039/b507905e
_journal_year 2006
_chemical_formula_sum 'C96 H114 Ga N8 O12 P6'
_chemical_formula_weight 1827.49
_chemical_name_systematic
;
?
;
_space_group_IT_number 167
_symmetry_cell_setting rhombohedral
_symmetry_space_group_name_Hall '-R 3 2"c'
_symmetry_space_group_name_H-M 'R -3 c :H'
_atom_sites_solution_hydrogens geom
_atom_sites_solution_primary direct
_atom_sites_solution_secondary difmap
_audit_creation_method SHELXL-97
_cell_angle_alpha 90.00
_cell_angle_beta 90.00
_cell_angle_gamma 120.00
_cell_formula_units_Z 6
_cell_length_a 23.9800(7)
_cell_length_b 23.9800(7)
_cell_length_c 32.5706(9)
_cell_measurement_reflns_used 24444
_cell_measurement_temperature 173(2)
_cell_measurement_theta_max 27.98
_cell_measurement_theta_min 2.94
_cell_volume 16220.1(8)
_computing_structure_refinement 'SHELXL-97 (Sheldrick, 1997)'
_diffrn_ambient_temperature 173(2)
_diffrn_detector_area_resol_mean 11.76
_diffrn_measured_fraction_theta_full 0.982
_diffrn_measured_fraction_theta_max 0.982
_diffrn_measurement_device_type 'Rigaku/ADSC CCD'
_diffrn_measurement_method 'area detector'
_diffrn_radiation_monochromator graphite
_diffrn_radiation_source 'fine-focus sealed tube'
_diffrn_radiation_type MoK\a
_diffrn_radiation_wavelength 0.71073
_diffrn_reflns_av_R_equivalents 0.0314
_diffrn_reflns_av_sigmaI/netI 0.0500
_diffrn_reflns_limit_h_max 29
_diffrn_reflns_limit_h_min -31
_diffrn_reflns_limit_k_max 30
_diffrn_reflns_limit_k_min -30
_diffrn_reflns_limit_l_max 38
_diffrn_reflns_limit_l_min -41
_diffrn_reflns_number 11540
_diffrn_reflns_theta_full 27.98
_diffrn_reflns_theta_max 27.98
_diffrn_reflns_theta_min 2.94
_exptl_absorpt_coefficient_mu 0.399
_exptl_absorpt_correction_T_max 1.000
_exptl_absorpt_correction_T_min 0.777
_exptl_absorpt_correction_type multi-scan
_exptl_crystal_colour colourless
_exptl_crystal_density_diffrn 1.123
_exptl_crystal_density_method 'not measured'
_exptl_crystal_description prism
_exptl_crystal_F_000 5778
_exptl_crystal_size_max 0.25
_exptl_crystal_size_mid 0.16
_exptl_crystal_size_min 0.08
_refine_diff_density_max 0.870
_refine_diff_density_min -0.412
_refine_diff_density_rms 0.084
_refine_ls_extinction_method none
_refine_ls_goodness_of_fit_ref 1.075
_refine_ls_hydrogen_treatment mixed
_refine_ls_matrix_type full
_refine_ls_number_parameters 190
_refine_ls_number_reflns 4271
_refine_ls_number_restraints 0
_refine_ls_restrained_S_all 1.075
_refine_ls_R_factor_all 0.0605
_refine_ls_R_factor_gt 0.0455
_refine_ls_shift/su_max 0.001
_refine_ls_shift/su_mean 0.000
_refine_ls_structure_factor_coef Fsqd
_refine_ls_weighting_details 'calc w=1/[\s^2^(Fo^2^)+(0.0844P)^2^+1.0959P] where P=(Fo^2^+2Fc^2^)/3'
_refine_ls_weighting_scheme calc
_refine_ls_wR_factor_gt 0.1260
_refine_ls_wR_factor_ref 0.1341
_reflns_number_gt 3380
_reflns_number_total 4271
_reflns_threshold_expression >2sigma(I)
_cod_data_source_file b507905e.txt
_cod_data_source_block co249
_cod_original_sg_symbol_H-M R-3c
_cod_database_code 7006350

loop_
_symmetry_equiv_pos_as_xyz
'x, y, z'
'-y, x-y, z'
'-x+y, -x, z'
'x-y, -y, -z+1/2'
'-x, -x+y, -z+1/2'
'y, x, -z+1/2'
'x+2/3, y+1/3, z+1/3'
'-y+2/3, x-y+1/3, z+1/3'
'-x+y+2/3, -x+1/3, z+1/3'
'x-y+2/3, -y+1/3, -z+5/6'
'-x+2/3, -x+y+1/3, -z+5/6'
'y+2/3, x+1/3, -z+5/6'
'x+1/3, y+2/3, z+2/3'
'-y+1/3, x-y+2/3, z+2/3'
'-x+y+1/3, -x+2/3, z+2/3'
'x-y+1/3, -y+2/3, -z+7/6'
'-x+1/3, -x+y+2/3, -z+7/6'
'y+1/3, x+2/3, -z+7/6'
'-x, -y, -z'
'y, -x+y, -z'
'x-y, x, -z'
'-x+y, y, z-1/2'
'x, x-y, z-1/2'
'-y, -x, z-1/2'
'-x+2/3, -y+1/3, -z+1/3'
'y+2/3, -x+y+1/3, -z+1/3'
'x-y+2/3, x+1/3, -z+1/3'
'-x+y+2/3, y+1/3, z-1/6'
'x+2/3, x-y+1/3, z-1/6'
'-y+2/3, -x+1/3, z-1/6'
'-x+1/3, -y+2/3, -z+2/3'
'y+1/3, -x+y+2/3, -z+2/3'
'x-y+1/3, x+2/3, -z+2/3'
'-x+y+1/3, y+2/3, z+1/6'
'x+1/3, x-y+2/3, z+1/6'
'-y+1/3, -x+2/3, z+1/6'

loop_
_atom_site_label
_atom_site_type_symbol
_atom_site_fract_x
_atom_site_fract_y
_atom_site_fract_z
_atom_site_U_iso_or_equiv
_atom_site_adp_type
_atom_site_occupancy
_atom_site_symmetry_multiplicity
_atom_site_calc_flag
_atom_site_refinement_flags
_atom_site_disorder_assembly
_atom_site_disorder_group
C1 C 0.60553(11) 0.32632(11) 0.14770(7) 0.0312(5) Uani 1 1 d . . .
H1A H 0.5999 0.3126 0.1186 0.037 Uiso 1 1 calc R . .
H1B H 0.6078 0.3687 0.1489 0.037 Uiso 1 1 calc R . .
C2 C 0.54757(10) 0.27765(10) 0.17224(6) 0.0274(4) Uani 1 1 d . . .
H2A H 0.5090 0.2589 0.1544 0.033 Uiso 1 1 calc R . .
H2B H 0.5547 0.2423 0.1812 0.033 Uiso 1 1 calc R . .
C3 C 0.50044(9) 0.25867(9) 0.24215(6) 0.0221(4) Uani 1 1 d . . .
H3A H 0.4648 0.2198 0.2293 0.027 Uiso 1 1 calc R . .
H3B H 0.4812 0.2760 0.2616 0.027 Uiso 1 1 calc R . .
C4 C 0.48975(9) 0.16803(9) 0.29918(6) 0.0223(4) Uani 1 1 d . . .
C5 C 0.46164(11) 0.10659(10) 0.28245(8) 0.0365(5) Uani 1 1 d . . .
H5 H 0.4774 0.0997 0.2573 0.044 Uiso 1 1 calc R . .
C6 C 0.41058(14) 0.05522(12) 0.30229(10) 0.0524(7) Uani 1 1 d . . .
H6 H 0.3916 0.0133 0.2908 0.063 Uiso 1 1 calc R . .
C7 C 0.38742(13) 0.06478(14) 0.33842(10) 0.0519(7) Uani 1 1 d . . .
H7 H 0.3521 0.0296 0.3517 0.062 Uiso 1 1 calc R . .
C8 C 0.41540(13) 0.12576(14) 0.35567(8) 0.0480(7) Uani 1 1 d . . .
H8 H 0.3995 0.1322 0.3809 0.058 Uiso 1 1 calc R . .
C9 C 0.46638(11) 0.17725(12) 0.33617(7) 0.0359(5) Uani 1 1 d . . .
H9 H 0.4855 0.2190 0.3480 0.043 Uiso 1 1 calc R . .
C10 C 0.50074(10) 0.34429(10) 0.19854(7) 0.0284(5) Uani 1 1 d . . .
H10A H 0.5007 0.3689 0.2229 0.034 Uiso 1 1 calc R . .
H10B H 0.5252 0.3757 0.1766 0.034 Uiso 1 1 calc R . .
C11 C 0.43214(10) 0.30224(10) 0.18425(7) 0.0297(5) Uani 1 1 d . . .
C12 C 0.41865(14) 0.29354(13) 0.14235(8) 0.0429(6) Uani 1 1 d . . .
H12 H 0.4528 0.3127 0.1230 0.052 Uiso 1 1 calc R . .
C13 C 0.35494(16) 0.25665(16) 0.12865(11) 0.0581(9) Uani 1 1 d . . .
H13 H 0.3459 0.2503 0.1001 0.070 Uiso 1 1 calc R . .
C14 C 0.30561(14) 0.22964(13) 0.15675(12) 0.0568(9) Uani 1 1 d . . .
H14 H 0.2624 0.2051 0.1474 0.068 Uiso 1 1 calc R . .
C15 C 0.31810(12) 0.23772(12) 0.19815(11) 0.0482(7) Uani 1 1 d . . .
H15 H 0.2837 0.2184 0.2173 0.058 Uiso 1 1 calc R . .
C16 C 0.38118(11) 0.27422(11) 0.21190(8) 0.0366(5) Uani 1 1 d . . .
H16 H 0.3896 0.2801 0.2405 0.044 Uiso 1 1 calc R . .
N1 N 0.6667 0.3333 0.16326(9) 0.0271(6) Uani 1 3 d S . .
N2 N 0.53553(8) 0.30775(8) 0.20948(5) 0.0230(4) Uani 1 1 d . . .
O1 O 0.58934(6) 0.29111(6) 0.29947(4) 0.0192(3) Uani 1 1 d . . .
O2 O 0.58475(7) 0.21264(7) 0.24279(4) 0.0246(3) Uani 1 1 d . . .
P1 P 0.55112(2) 0.23514(2) 0.271092(15) 0.01739(14) Uani 1 1 d . . .
Ga1 Ga 0.6667 0.3333 0.3333 0.01353(14) Uani 1 6 d S . .
H2N H 0.5732(14) 0.3400(14) 0.2220(8) 0.042(7) Uiso 1 1 d . . .

loop_
_atom_site_aniso_label
_atom_site_aniso_U_11
_atom_site_aniso_U_22
_atom_site_aniso_U_33
_atom_site_aniso_U_23
_atom_site_aniso_U_13
_atom_site_aniso_U_12
C1 0.0347(11) 0.0360(12) 0.0229(11) 0.0074(9) 0.0002(9) 0.0178(10)
C2 0.0296(11) 0.0287(10) 0.0233(10) 0.0000(8) -0.0046(8) 0.0141(9)
C3 0.0171(8) 0.0217(9) 0.0244(10) 0.0005(7) -0.0045(7) 0.0073(7)
C4 0.0164(8) 0.0209(9) 0.0278(10) 0.0019(7) -0.0036(7) 0.0082(7)
C5 0.0337(12) 0.0218(10) 0.0440(14) -0.0043(9) -0.0002(10) 0.0063(9)
C6 0.0430(15) 0.0236(12) 0.0659(19) -0.0013(12) 0.0002(13) -0.0019(11)
C7 0.0291(12) 0.0385(14) 0.0601(18) 0.0160(12) 0.0030(12) -0.0040(11)
C8 0.0334(13) 0.0503(15) 0.0394(14) 0.0056(12) 0.0102(11) 0.0052(12)
C9 0.0293(11) 0.0319(11) 0.0351(13) -0.0010(10) 0.0052(9) 0.0068(10)
C10 0.0262(10) 0.0229(9) 0.0363(12) 0.0035(8) -0.0080(8) 0.0124(8)
C11 0.0286(11) 0.0227(10) 0.0404(13) 0.0000(9) -0.0118(9) 0.0148(8)
C12 0.0466(14) 0.0487(15) 0.0420(14) -0.0061(11) -0.0174(11) 0.0302(12)
C13 0.0630(19) 0.0618(19) 0.065(2) -0.0295(16) -0.0387(16) 0.0430(16)
C14 0.0380(15) 0.0344(13) 0.100(3) -0.0216(15) -0.0316(16) 0.0192(12)
C15 0.0290(12) 0.0284(12) 0.087(2) 0.0052(12) -0.0051(13) 0.0138(10)
C16 0.0287(11) 0.0308(11) 0.0524(15) 0.0080(10) -0.0064(10) 0.0166(9)
N1 0.0293(10) 0.0293(10) 0.0227(15) 0.000 0.000 0.0146(5)
N2 0.0212(8) 0.0210(8) 0.0239(9) 0.0006(6) -0.0063(7) 0.0083(7)
O1 0.0158(6) 0.0179(6) 0.0226(7) -0.0017(5) -0.0035(5) 0.0074(5)
O2 0.0239(7) 0.0273(7) 0.0248(7) -0.0042(6) -0.0004(6) 0.0143(6)
P1 0.0154(2) 0.0165(2) 0.0196(3) -0.00050(17) -0.00226(17) 0.00738(18)
Ga1 0.01248(16) 0.01248(16) 0.0156(2) 0.000 0.000 0.00624(8)

loop_
_atom_type_symbol
_atom_type_description
_atom_type_scat_dispersion_real
_atom_type_scat_dispersion_imag
_atom_type_scat_source
C C 0.0033 0.0016 'International Tables Vol C Tables 4.2.6.8 and 6.1.1.4'
H H 0.0000 0.0000 'International Tables Vol C Tables 4.2.6.8 and 6.1.1.4'
N N 0.0061 0.0033 'International Tables Vol C Tables 4.2.6.8 and 6.1.1.4'
O O 0.0106 0.0060 'International Tables Vol C Tables 4.2.6.8 and 6.1.1.4'
P P 0.1023 0.0942 'International Tables Vol C Tables 4.2.6.8 and 6.1.1.4'
Ga Ga 0.2307 1.6083 'International Tables Vol C Tables 4.2.6.8 and 6.1.1.4'

loop_
_geom_angle_atom_site_label_1
_geom_angle_atom_site_label_2
_geom_angle_atom_site_label_3
_geom_angle
_geom_angle_site_symmetry_1
_geom_angle_site_symmetry_3
_geom_angle_publ_flag
N1 C1 C2 112.39(18) . . ?
N1 C1 H1A 109.1 . . ?
C2 C1 H1A 109.1 . . ?
N1 C1 H1B 109.1 . . ?
C2 C1 H1B 109.1 . . ?
H1A C1 H1B 107.9 . . ?
N2 C2 C1 112.03(17) . . ?
N2 C2 H2A 109.2 . . ?
C1 C2 H2A 109.2 . . ?
N2 C2 H2B 109.2 . . ?
C1 C2 H2B 109.2 . . ?
H2A C2 H2B 107.9 . . ?
N2 C3 P1 114.14(13) . . ?
N2 C3 H3A 108.7 . . ?
P1 C3 H3A 108.7 . . ?
N2 C3 H3B 108.7 . . ?
P1 C3 H3B 108.7 . . ?
H3A C3 H3B 107.6 . . ?
C5 C4 C9 119.2(2) . . ?
C5 C4 P1 119.78(17) . . ?
C9 C4 P1 120.86(16) . . ?
C6 C5 C4 120.2(2) . . ?
C6 C5 H5 119.9 . . ?
C4 C5 H5 119.9 . . ?
C7 C6 C5 120.2(2) . . ?
C7 C6 H6 119.9 . . ?
C5 C6 H6 119.9 . . ?
C6 C7 C8 120.1(2) . . ?
C6 C7 H7 119.9 . . ?
C8 C7 H7 119.9 . . ?
C9 C8 C7 120.1(3) . . ?
C9 C8 H8 120.0 . . ?
C7 C8 H8 120.0 . . ?
C8 C9 C4 120.1(2) . . ?
C8 C9 H9 119.9 . . ?
C4 C9 H9 119.9 . . ?
C11 C10 N2 114.52(16) . . ?
C11 C10 H10A 108.6 . . ?
N2 C10 H10A 108.6 . . ?
C11 C10 H10B 108.6 . . ?
N2 C10 H10B 108.6 . . ?
H10A C10 H10B 107.6 . . ?
C16 C11 C12 118.6(2) . . ?
C16 C11 C10 121.6(2) . . ?
C12 C11 C10 119.7(2) . . ?
C11 C12 C13 120.3(3) . . ?
C11 C12 H12 119.9 . . ?
C13 C12 H12 119.9 . . ?
C14 C13 C12 119.7(3) . . ?
C14 C13 H13 120.2 . . ?
C12 C13 H13 120.2 . . ?
C15 C14 C13 120.8(2) . . ?
C15 C14 H14 119.6 . . ?
C13 C14 H14 119.6 . . ?
C14 C15 C16 119.8(3) . . ?
C14 C15 H15 120.1 . . ?
C16 C15 H15 120.1 . . ?
C15 C16 C11 120.8(3) . . ?
C15 C16 H16 119.6 . . ?
C11 C16 H16 119.6 . . ?
C1 N1 C1 108.90(15) 2_655 3_665 ?
C1 N1 C1 108.90(15) 2_655 . ?
C1 N1 C1 108.90(15) 3_665 . ?
C3 N2 C2 111.22(15) . . ?
C3 N2 C10 111.39(16) . . ?
C2 N2 C10 112.16(16) . . ?
C3 N2 H2N 105.7(17) . . ?
C2 N2 H2N 113.9(17) . . ?
C10 N2 H2N 101.9(17) . . ?
P1 O1 Ga1 143.83(8) . . ?
O2 P1 O1 120.24(8) . . ?
O2 P1 C4 109.84(9) . . ?
O1 P1 C4 110.32(9) . . ?
O2 P1 C3 110.76(9) . . ?
O1 P1 C3 104.05(8) . . ?
C4 P1 C3 99.51(9) . . ?
O1 Ga1 O1 180.00(7) 32 2_655 ?
O1 Ga1 O1 91.15(6) 32 31_655 ?
O1 Ga1 O1 88.85(6) 2_655 31_655 ?
O1 Ga1 O1 88.85(6) 32 . ?
O1 Ga1 O1 91.15(6) 2_655 . ?
O1 Ga1 O1 180.0 31_655 . ?
O1 Ga1 O1 88.85(6) 32 3_665 ?
O1 Ga1 O1 91.15(6) 2_655 3_665 ?
O1 Ga1 O1 88.85(6) 31_655 3_665 ?
O1 Ga1 O1 91.15(6) . 3_665 ?
O1 Ga1 O1 91.15(6) 32 33_545 ?
O1 Ga1 O1 88.85(6) 2_655 33_545 ?
O1 Ga1 O1 91.15(6) 31_655 33_545 ?
O1 Ga1 O1 88.85(6) . 33_545 ?
O1 Ga1 O1 180.0 3_665 33_545 ?

loop_
_geom_bond_atom_site_label_1
_geom_bond_atom_site_label_2
_geom_bond_distance
_geom_bond_site_symmetry_2
_geom_bond_publ_flag
C1 N1 1.479(2) . ?
C1 C2 1.520(3) . ?
C1 H1A 0.9900 . ?
C1 H1B 0.9900 . ?
C2 N2 1.511(3) . ?
C2 H2A 0.9900 . ?
C2 H2B 0.9900 . ?
C3 N2 1.495(2) . ?
C3 P1 1.8355(19) . ?
C3 H3A 0.9900 . ?
C3 H3B 0.9900 . ?
C4 C5 1.389(3) . ?
C4 C9 1.392(3) . ?
C4 P1 1.796(2) . ?
C5 C6 1.388(3) . ?
C5 H5 0.9500 . ?
C6 C7 1.369(4) . ?
C6 H6 0.9500 . ?
C7 C8 1.387(4) . ?
C7 H7 0.9500 . ?
C8 C9 1.383(3) . ?
C8 H8 0.9500 . ?
C9 H9 0.9500 . ?
C10 C11 1.510(3) . ?
C10 N2 1.524(3) . ?
C10 H10A 0.9900 . ?
C10 H10B 0.9900 . ?
C11 C16 1.391(3) . ?
C11 C12 1.394(3) . ?
C12 C13 1.401(4) . ?
C12 H12 0.9500 . ?
C13 C14 1.375(5) . ?
C13 H13 0.9500 . ?
C14 C15 1.374(5) . ?
C14 H14 0.9500 . ?
C15 C16 1.389(3) . ?
C15 H15 0.9500 . ?
C16 H16 0.9500 . ?
N1 C1 1.479(2) 2_655 ?
N1 C1 1.479(2) 3_665 ?
N2 H2N 0.94(3) . ?
O1 P1 1.5051(13) . ?
O1 Ga1 1.9501(13) . ?
O2 P1 1.4923(14) . ?
Ga1 O1 1.9500(13) 32 ?
Ga1 O1 1.9501(13) 2_655 ?
Ga1 O1 1.9501(13) 31_655 ?
Ga1 O1 1.9501(13) 3_665 ?
Ga1 O1 1.9501(13) 33_545 ?

loop_
_geom_torsion_atom_site_label_1
_geom_torsion_atom_site_label_2
_geom_torsion_atom_site_label_3
_geom_torsion_atom_site_label_4
_geom_torsion
_geom_torsion_site_symmetry_1
_geom_torsion_site_symmetry_2
_geom_torsion_site_symmetry_3
_geom_torsion_site_symmetry_4
_geom_torsion_publ_flag
N1 C1 C2 N2 86.2(2) . . . . ?
C9 C4 C5 C6 0.5(4) . . . . ?
P1 C4 C5 C6 -174.7(2) . . . . ?
C4 C5 C6 C7 0.2(4) . . . . ?
C5 C6 C7 C8 -0.8(5) . . . . ?
C6 C7 C8 C9 0.7(5) . . . . ?
C7 C8 C9 C4 0.0(4) . . . . ?
C5 C4 C9 C8 -0.6(4) . . . . ?
P1 C4 C9 C8 174.5(2) . . . . ?
N2 C10 C11 C16 86.7(3) . . . . ?
N2 C10 C11 C12 -96.5(2) . . . . ?
C16 C11 C12 C13 -0.7(3) . . . . ?
C10 C11 C12 C13 -177.6(2) . . . . ?
C11 C12 C13 C14 0.8(4) . . . . ?
C12 C13 C14 C15 -0.8(4) . . . . ?
C13 C14 C15 C16 0.8(4) . . . . ?
C14 C15 C16 C11 -0.7(4) . . . . ?
C12 C11 C16 C15 0.6(3) . . . . ?
C10 C11 C16 C15 177.5(2) . . . . ?
C2 C1 N1 C1 79.8(3) . . . 2_655 ?
C2 C1 N1 C1 -161.61(19) . . . 3_665 ?
P1 C3 N2 C2 76.64(17) . . . . ?
P1 C3 N2 C10 -157.44(14) . . . . ?
C1 C2 N2 C3 -154.75(16) . . . . ?
C1 C2 N2 C10 79.8(2) . . . . ?
C11 C10 N2 C3 -57.6(2) . . . . ?
C11 C10 N2 C2 67.8(2) . . . . ?
Ga1 O1 P1 O2 -35.54(18) . . . . ?
Ga1 O1 P1 C4 93.86(15) . . . . ?
Ga1 O1 P1 C3 -160.21(14) . . . . ?
C5 C4 P1 O2 -26.4(2) . . . . ?
C9 C4 P1 O2 158.48(17) . . . . ?
C5 C4 P1 O1 -161.21(17) . . . . ?
C9 C4 P1 O1 23.7(2) . . . . ?
C5 C4 P1 C3 89.85(18) . . . . ?
C9 C4 P1 C3 -85.25(19) . . . . ?
N2 C3 P1 O2 -54.70(16) . . . . ?
N2 C3 P1 O1 75.85(15) . . . . ?
N2 C3 P1 C4 -170.27(14) . . . . ?
P1 O1 Ga1 O1 -154.46(17) . . . 32 ?
P1 O1 Ga1 O1 25.54(17) . . . 2_655 ?
P1 O1 Ga1 O1 25.4(3) . . . 31_655 ?
P1 O1 Ga1 O1 116.72(11) . . . 3_665 ?
P1 O1 Ga1 O1 -63.28(11) . . . 33_545 ?
